data_2218316
loop_
_publ_author_name
'Guo, Yaning'

_publ_section_title 1,5-Dimethyl-4-[(5-methyl-2-furyl)methyleneamino]-2-phenyl-1<i>H</i>-pyrazol-3(2<i>H</i>)-one
_journal_coeditor_code BQ2080
_journal_issue 6
_journal_name_full 'Acta Crystallographica Section E'
_journal_page_first o1170
_journal_paper_doi 10.1107/S1600536808015419
_journal_volume 64
_journal_year 2008
_chemical_formula_iupac 'C17 H17 N3 O2'
_chemical_formula_moiety 'C17 H17 N3 O2'
_chemical_formula_sum 'C17 H17 N3 O2'
_chemical_formula_weight 295.34
_chemical_name_systematic
;
1,5-Dimethyl-4-[(5-methyl-2-furyl)methyleneamino]-2-phenyl-1<i>H</i>-pyrazol-
3(2<i>H</i>)-one
;
_space_group_IT_number 14
_symmetry_cell_setting monoclinic
_symmetry_space_group_name_Hall '-P 2ybc'
_symmetry_space_group_name_H-M 'P 1 21/c 1'
_atom_sites_solution_hydrogens geom
_atom_sites_solution_primary direct
_atom_sites_solution_secondary difmap
_audit_creation_method SHELXL-97
_cell_angle_alpha 90.00
_cell_angle_beta 110.963(9)
_cell_angle_gamma 90.00
_cell_formula_units_Z 4
_cell_length_a 11.811(7)
_cell_length_b 9.997(6)
_cell_length_c 14.116(9)
_cell_measurement_reflns_used 3656
_cell_measurement_temperature 296
_cell_measurement_theta_max 27.075
_cell_measurement_theta_min 2.555
_cell_volume 1556.4(16)
_computing_cell_refinement 'SMART (Bruker, 2000)'
_computing_data_collection 'SMART (Bruker, 2000)'
_computing_data_reduction 'SAINT (Bruker, 2000)'
_computing_molecular_graphics 'SHELXTL (Sheldrick, 2008)'
_computing_publication_material 'SHELXTL (Sheldrick, 2008)'
_computing_structure_refinement 'SHELXL97 (Sheldrick, 2008)'
_computing_structure_solution 'SHELXS97 (Sheldrick, 2008)'
_diffrn_ambient_temperature 296
_diffrn_measured_fraction_theta_full 0.973
_diffrn_measured_fraction_theta_max 0.973
_diffrn_measurement_device_type 'Bruker SMART CCD area-detector'
_diffrn_measurement_method '\f and \w'
_diffrn_radiation_monochromator graphite
_diffrn_radiation_source 'fine-focus sealed tube'
_diffrn_radiation_type MoK\a
_diffrn_radiation_wavelength 0.71073
_diffrn_reflns_av_R_equivalents 0.0967
_diffrn_reflns_av_sigmaI/netI 0.0994
_diffrn_reflns_limit_h_max 14
_diffrn_reflns_limit_h_min -4
_diffrn_reflns_limit_k_max 9
_diffrn_reflns_limit_k_min -11
_diffrn_reflns_limit_l_max 16
_diffrn_reflns_limit_l_min -16
_diffrn_reflns_number 5012
_diffrn_reflns_theta_full 25.01
_diffrn_reflns_theta_max 25.01
_diffrn_reflns_theta_min 1.85
_diffrn_standards_decay_% 0
_diffrn_standards_number 0
_exptl_absorpt_coefficient_mu 0.085
_exptl_absorpt_correction_T_max 0.9669
_exptl_absorpt_correction_T_min 0.9669
_exptl_absorpt_correction_type multi-scan
_exptl_absorpt_process_details '(SADABS; Sheldrick, 2000)'
_exptl_crystal_colour yellow
_exptl_crystal_density_diffrn 1.260
_exptl_crystal_density_method 'not measured'
_exptl_crystal_description block
_exptl_crystal_F_000 624
_exptl_crystal_size_max 0.40
_exptl_crystal_size_mid 0.40
_exptl_crystal_size_min 0.40
_refine_diff_density_max 0.170
_refine_diff_density_min -0.170
_refine_ls_extinction_coef 0.048(4)
_refine_ls_extinction_expression Fc^*^=kFc[1+0.001xFc^2^\l^3^/sin(2\q)]^-1/4^
_refine_ls_extinction_method 'SHELXL97 (Sheldrick, 2008)'
_refine_ls_goodness_of_fit_ref 1.072
_refine_ls_hydrogen_treatment constr
_refine_ls_matrix_type full
_refine_ls_number_parameters 203
_refine_ls_number_reflns 2670
_refine_ls_number_restraints 0
_refine_ls_restrained_S_all 1.072
_refine_ls_R_factor_all 0.1060
_refine_ls_R_factor_gt 0.0657
_refine_ls_shift/su_max 0.000
_refine_ls_shift/su_mean 0.000
_refine_ls_structure_factor_coef Fsqd
_refine_ls_weighting_details 'calc w=1/[\s^2^(Fo^2^)+(0.0438P)^2^+0.5447P] where P=(Fo^2^+2Fc^2^)/3'
_refine_ls_weighting_scheme calc
_refine_ls_wR_factor_gt 0.1406
_refine_ls_wR_factor_ref 0.1542
_reflns_number_gt 1904
_reflns_number_total 2670
_reflns_threshold_expression I>2\s(I)
_cod_data_source_file bq2080.cif
_cod_data_source_block I
_cod_depositor_comments
;
The following automatic conversions were performed:
'_symmetry_cell_setting' value 'Monoclinic' changed to 'monoclinic'
according to '/home/saulius/struct/CIF-dictionaries/cif_core.dic'
dictionary named 'cif_core.dic' version 2.4.1 from 2010-06-29.

Automatic conversion script
Id: cif_fix_enum 1527 2010-12-29 10:47:43Z saulius 

The following automatic conversions were performed:

'_symmetry_cell_setting' value 'Monoclinic' changed to 'monoclinic'
according to /home/saulius/struct/CIF-dictionaries/cif_core.dic
dictionary named 'cif_core.dic' version 2.4.1 from 2010-06-29.

Automatic conversion script
Id: cif_fix_values 1715 2011-07-08 13:25:40Z adriana 
;
_cod_original_sg_symbol_H-M 'P 21/c'
_cod_database_code 2218316
_cod_database_fobs_code 2218316

loop_
_symmetry_equiv_pos_as_xyz
'x, y, z'
'-x, y+1/2, -z+1/2'
'-x, -y, -z'
'x, -y-1/2, z-1/2'

loop_
_atom_site_type_symbol
_atom_site_label
_atom_site_fract_x
_atom_site_fract_y
_atom_site_fract_z
_atom_site_U_iso_or_equiv
_atom_site_adp_type
_atom_site_calc_flag
_atom_site_refinement_flags
_atom_site_occupancy
O O1 0.46426(15) -0.0177(2) 0.11946(13) 0.0512(6) Uani d . 1
O O2 0.10583(17) 0.3027(2) 0.15207(15) 0.0696(7) Uani d . 1
N N1 0.23169(19) 0.0950(2) 0.05296(15) 0.0455(6) Uani d . 1
N N2 -0.07371(19) 0.1894(2) -0.08553(15) 0.0486(6) Uani d . 1
N N3 -0.05032(19) 0.2766(3) -0.00250(16) 0.0519(7) Uani d . 1
C C7 0.1172(2) 0.1547(3) 0.01786(18) 0.0433(7) Uani d . 1
C C1 0.5813(2) -0.0571(3) 0.1754(2) 0.0488(7) Uani d . 1
C C8 0.0317(2) 0.1251(3) -0.07436(18) 0.0449(7) Uani d . 1
C C10 0.0408(3) 0.0357(3) -0.15564(19) 0.0576(8) Uani d . 1
H H4A 0.0415 0.0887 -0.2121 0.086 Uiso calc R 1
H H4B -0.0275 -0.0238 -0.1773 0.086 Uiso calc R 1
H H4C 0.1143 -0.0154 -0.1299 0.086 Uiso calc R 1
C C6 0.3099(2) 0.1276(3) 0.1398(2) 0.0547(8) Uani d . 1
H H5 0.2884 0.1906 0.1788 0.066 Uiso calc R 1
C C9 0.0665(2) 0.2508(3) 0.0669(2) 0.0486(7) Uani d . 1
C C2 0.6170(3) 0.0008(4) 0.2668(2) 0.0621(9) Uani d . 1
H H7 0.6913 -0.0110 0.3191 0.075 Uiso calc R 1
C C12 -0.1484(3) 0.3267(3) 0.02341(19) 0.0511(8) Uani d . 1
C C4 0.4294(2) 0.0702(3) 0.1788(2) 0.0525(8) Uani d . 1
C C13 -0.2464(3) 0.2472(4) 0.0175(2) 0.0605(9) Uani d . 1
H H10 -0.2509 0.1595 -0.0054 0.073 Uiso calc R 1
C C3 0.5208(3) 0.0835(4) 0.2690(2) 0.0704(10) Uani d . 1
H H11 0.5206 0.1371 0.3227 0.084 Uiso calc R 1
C C15 -0.3310(4) 0.4306(5) 0.0795(3) 0.0885(14) Uani d . 1
H H12 -0.3929 0.4662 0.0978 0.106 Uiso calc R 1
C C17 -0.1411(3) 0.4580(4) 0.0576(2) 0.0673(9) Uani d . 1
H H13 -0.0750 0.5113 0.0615 0.081 Uiso calc R 1
C C5 0.6407(3) -0.1481(4) 0.1252(2) 0.0652(9) Uani d . 1
H H14A 0.7193 -0.1726 0.1722 0.098 Uiso calc R 1
H H14B 0.6492 -0.1038 0.0678 0.098 Uiso calc R 1
H H14C 0.5921 -0.2270 0.1029 0.098 Uiso calc R 1
C C11 -0.1602(3) 0.2351(4) -0.1828(2) 0.0852(13) Uani d . 1
H H15A -0.1321 0.3176 -0.2015 0.128 Uiso calc R 1
H H15B -0.2378 0.2492 -0.1769 0.128 Uiso calc R 1
H H15C -0.1675 0.1688 -0.2338 0.128 Uiso calc R 1
C C14 -0.3378(3) 0.2996(5) 0.0461(2) 0.0763(11) Uani d . 1
H H16 -0.4039 0.2468 0.0429 0.092 Uiso calc R 1
C C16 -0.2332(4) 0.5077(4) 0.0854(3) 0.0879(13) Uani d . 1
H H17 -0.2288 0.5953 0.1086 0.105 Uiso calc R 1

loop_
_atom_site_aniso_label
_atom_site_aniso_U_11
_atom_site_aniso_U_22
_atom_site_aniso_U_33
_atom_site_aniso_U_12
_atom_site_aniso_U_13
_atom_site_aniso_U_23
O1 0.0387(11) 0.0633(14) 0.0496(10) 0.0038(10) 0.0134(8) -0.0004(10)
O2 0.0511(13) 0.0848(17) 0.0624(13) 0.0078(12) 0.0077(10) -0.0311(12)
N1 0.0359(13) 0.0542(16) 0.0473(12) -0.0030(11) 0.0159(10) -0.0022(11)
N2 0.0441(14) 0.0550(16) 0.0423(12) 0.0061(12) 0.0099(10) -0.0064(11)
N3 0.0401(13) 0.0561(16) 0.0545(13) 0.0049(12) 0.0106(10) -0.0120(12)
C7 0.0361(15) 0.0492(18) 0.0442(14) -0.0031(13) 0.0139(11) -0.0025(13)
C1 0.0309(15) 0.057(2) 0.0583(16) 0.0012(13) 0.0153(12) 0.0114(14)
C8 0.0445(16) 0.0485(18) 0.0441(14) -0.0002(14) 0.0186(12) 0.0029(13)
C10 0.0570(19) 0.067(2) 0.0473(15) 0.0056(17) 0.0167(13) -0.0030(15)
C6 0.0446(17) 0.065(2) 0.0531(16) 0.0048(15) 0.0158(13) -0.0141(15)
C9 0.0405(16) 0.0509(18) 0.0517(15) 0.0003(14) 0.0130(12) -0.0094(14)
C2 0.0388(16) 0.073(2) 0.0631(18) -0.0015(17) 0.0039(13) -0.0026(17)
C12 0.0445(17) 0.054(2) 0.0485(15) 0.0101(15) 0.0083(12) 0.0002(14)
C4 0.0373(16) 0.062(2) 0.0562(16) -0.0004(14) 0.0146(13) -0.0091(15)
C13 0.0462(18) 0.067(2) 0.0596(17) 0.0060(17) 0.0080(14) -0.0076(16)
C3 0.0514(19) 0.086(3) 0.0624(18) 0.0040(19) 0.0064(15) -0.0222(18)
C15 0.060(2) 0.128(4) 0.076(2) 0.039(3) 0.0220(18) -0.011(2)
C17 0.068(2) 0.055(2) 0.076(2) 0.0100(18) 0.0231(17) -0.0030(17)
C5 0.0510(18) 0.081(3) 0.0661(18) 0.0154(18) 0.0237(15) 0.0138(18)
C11 0.084(2) 0.101(3) 0.0503(17) 0.032(2) -0.0009(17) -0.0012(19)
C14 0.0406(19) 0.113(4) 0.069(2) 0.010(2) 0.0120(15) -0.005(2)
C16 0.097(3) 0.075(3) 0.090(3) 0.035(3) 0.030(2) -0.009(2)

loop_
_atom_type_symbol
_atom_type_description
_atom_type_scat_dispersion_real
_atom_type_scat_dispersion_imag
_atom_type_scat_source
C C 0.0033 0.0016 'International Tables Vol C Tables 4.2.6.8 and 6.1.1.4'
H H 0.0000 0.0000 'International Tables Vol C Tables 4.2.6.8 and 6.1.1.4'
N N 0.0061 0.0033 'International Tables Vol C Tables 4.2.6.8 and 6.1.1.4'
O O 0.0106 0.0060 'International Tables Vol C Tables 4.2.6.8 and 6.1.1.4'

loop_
_geom_angle_atom_site_label_1
_geom_angle_atom_site_label_2
_geom_angle_atom_site_label_3
_geom_angle
C4 O1 C1 106.9(2)
C6 N1 C7 120.3(2)
C8 N2 N3 107.33(19)
C8 N2 C11 124.1(2)
N3 N2 C11 116.8(2)
C9 N3 N2 108.6(2)
C9 N3 C12 124.9(2)
N2 N3 C12 119.8(2)
C8 C7 N1 122.5(2)
C8 C7 C9 108.2(2)
N1 C7 C9 129.3(2)
C2 C1 O1 109.5(3)
C2 C1 C5 133.7(3)
O1 C1 C5 116.8(2)
N2 C8 C7 110.0(2)
N2 C8 C10 120.7(2)
C7 C8 C10 129.3(3)
C8 C10 H4A 109.5
C8 C10 H4B 109.5
H4A C10 H4B 109.5
C8 C10 H4C 109.5
H4A C10 H4C 109.5
H4B C10 H4C 109.5
N1 C6 C4 122.4(3)
N1 C6 H5 118.8
C4 C6 H5 118.8
O2 C9 N3 122.4(3)
O2 C9 C7 132.3(2)
N3 C9 C7 105.2(2)
C1 C2 C3 107.2(3)
C1 C2 H7 126.4
C3 C2 H7 126.4
C13 C12 C17 120.7(3)
C13 C12 N3 121.6(3)
C17 C12 N3 117.8(3)
C3 C4 O1 109.0(3)
C3 C4 C6 131.8(3)
O1 C4 C6 119.2(2)
C12 C13 C14 119.3(3)
C12 C13 H10 120.4
C14 C13 H10 120.4
C4 C3 C2 107.5(3)
C4 C3 H11 126.3
C2 C3 H11 126.3
C16 C15 C14 120.0(4)
C16 C15 H12 120.0
C14 C15 H12 120.0
C16 C17 C12 118.9(4)
C16 C17 H13 120.5
C12 C17 H13 120.5
C1 C5 H14A 109.5
C1 C5 H14B 109.5
H14A C5 H14B 109.5
C1 C5 H14C 109.5
H14A C5 H14C 109.5
H14B C5 H14C 109.5
N2 C11 H15A 109.5
N2 C11 H15B 109.5
H15A C11 H15B 109.5
N2 C11 H15C 109.5
H15A C11 H15C 109.5
H15B C11 H15C 109.5
C13 C14 C15 120.1(4)
C13 C14 H16 120.0
C15 C14 H16 120.0
C15 C16 C17 121.1(4)
C15 C16 H17 119.5
C17 C16 H17 119.5

loop_
_geom_bond_atom_site_label_1
_geom_bond_atom_site_label_2
_geom_bond_distance
O1 C4 1.375(3)
O1 C1 1.382(3)
O2 C9 1.237(3)
N1 C6 1.285(3)
N1 C7 1.397(3)
N2 C8 1.359(3)
N2 N3 1.407(3)
N2 C11 1.461(3)
N3 C9 1.401(3)
N3 C12 1.424(4)
C7 C8 1.364(3)
C7 C9 1.435(4)
C1 C2 1.337(4)
C1 C5 1.475(4)
C8 C10 1.488(4)
C10 H4A 0.9600
C10 H4B 0.9600
C10 H4C 0.9600
C6 C4 1.438(4)
C6 H5 0.9300
C2 C3 1.414(4)
C2 H7 0.9300
C12 C13 1.382(4)
C12 C17 1.390(4)
C4 C3 1.349(4)
C13 C14 1.383(5)
C13 H10 0.9300
C3 H11 0.9300
C15 C16 1.366(6)
C15 C14 1.384(6)
C15 H12 0.9300
C17 C16 1.375(5)
C17 H13 0.9300
C5 H14A 0.9600
C5 H14B 0.9600
C5 H14C 0.9600
C11 H15A 0.9600
C11 H15B 0.9600
C11 H15C 0.9600
C14 H16 0.9300
C16 H17 0.9300

loop_
_cod_related_entry_id
_cod_related_entry_database
_cod_related_entry_code
1 ChemSpider 30655487
